data_1574469
loop_
_publ_author_name
'Wu, Yuanqing'
'Peng, Chuxiong'
'Zhan, Qichen'
'Lou, Xudong'
'Liu, Shijie'
'Lin, Xiaofeng'
'Han, Yulin'
'Cao, Peng'
'Cao, Tao'

_publ_section_title
;
 Towards trans-dual deuterated cyclopropanes via photoredox synergistic
 deuteration with D2O
;
_journal_issue 21
_journal_name_full 'Chemical Science'
_journal_page_first 9535
_journal_page_last 9542
_journal_paper_doi 10.1039/D5SC00350D
_journal_volume 16
_journal_year 2025
_chemical_formula_moiety 'C20 H19 D2 N O4'
_chemical_formula_sum 'C20 H19 D2 N O4'
_chemical_formula_weight 341.39
_space_group_crystal_system monoclinic
_space_group_IT_number 14
_space_group_name_Hall '-P 2ybc'
_space_group_name_H-M_alt 'P 1 21/c 1'
_atom_sites_solution_hydrogens mixed
_atom_sites_solution_primary dual
_audit_creation_date 2024-08-29
_audit_creation_method
;
Olex2 1.3
(compiled 2020.11.12 svn.r5f609507 for OlexSys, GUI svn.r6403)
;
_audit_update_record
;
2025-01-06 deposited with the CCDC.	2025-04-22 downloaded from the CCDC.
;
_cell_angle_alpha 90
_cell_angle_beta 95.820(6)
_cell_angle_gamma 90
_cell_formula_units_Z 4
_cell_length_a 5.8735(11)
_cell_length_b 17.634(3)
_cell_length_c 17.716(3)
_cell_measurement_reflns_used 3679
_cell_measurement_temperature 296(2)
_cell_measurement_theta_max 22.37
_cell_measurement_theta_min 2.58
_cell_volume 1825.4(6)
_computing_cell_refinement 'SAINT V8.40B (?, 2016)'
_computing_data_reduction 'SAINT V8.40B (?, 2016)'
_computing_molecular_graphics 'Olex2 1.3 (Dolomanov et al., 2009)'
_computing_publication_material 'Olex2 1.3 (Dolomanov et al., 2009)'
_computing_structure_refinement 'XL  (Sheldrick, 2008)'
_computing_structure_solution 'SHELXT 2014/5 (Sheldrick, 2014)'
_diffrn_ambient_temperature 296.15
_diffrn_measured_fraction_theta_full 0.986
_diffrn_measured_fraction_theta_max 0.986
_diffrn_measurement_device_type 'CCD area detector'
_diffrn_measurement_method 'phi and omega scans'
_diffrn_radiation_monochromator graphite
_diffrn_radiation_type MoK\a
_diffrn_radiation_wavelength 0.71073
_diffrn_reflns_av_R_equivalents 0.0556
_diffrn_reflns_av_unetI/netI 0.0528
_diffrn_reflns_Laue_measured_fraction_full 0.986
_diffrn_reflns_Laue_measured_fraction_max 0.986
_diffrn_reflns_limit_h_max 6
_diffrn_reflns_limit_h_min -6
_diffrn_reflns_limit_k_max 20
_diffrn_reflns_limit_k_min -19
_diffrn_reflns_limit_l_max 21
_diffrn_reflns_limit_l_min -18
_diffrn_reflns_number 15947
_diffrn_reflns_point_group_measured_fraction_full 0.986
_diffrn_reflns_point_group_measured_fraction_max 0.986
_diffrn_reflns_theta_full 25.013
_diffrn_reflns_theta_max 25.013
_diffrn_reflns_theta_min 2.583
_diffrn_source_current 30.0
_diffrn_source_power 1.5
_diffrn_source_voltage 50.0
_exptl_absorpt_coefficient_mu 0.086
_exptl_absorpt_correction_T_max 0.7452
_exptl_absorpt_correction_T_min 0.6599
_exptl_absorpt_correction_type none
_exptl_absorpt_process_details
;
SADABS-2016/2 (Bruker,2016/2) was used for absorption correction.
wR2(int) was 0.0621 before and 0.0568 after correction.
The Ratio of minimum to maximum transmission is 0.8855.
The \l/2 correction factor is Not present.
;
_exptl_crystal_colour 'clear whiteish colourless'
_exptl_crystal_colour_lustre clear
_exptl_crystal_colour_modifier whiteish
_exptl_crystal_colour_primary colourless
_exptl_crystal_density_diffrn 1.242
_exptl_crystal_description block
_exptl_crystal_F_000 720
_exptl_crystal_size_max 0.12
_exptl_crystal_size_mid 0.1
_exptl_crystal_size_min 0.08
_refine_diff_density_max 0.253
_refine_diff_density_min -0.266
_refine_diff_density_rms 0.037
_refine_ls_extinction_method none
_refine_ls_goodness_of_fit_ref 1.037
_refine_ls_hydrogen_treatment constr
_refine_ls_matrix_type full
_refine_ls_number_parameters 227
_refine_ls_number_reflns 3156
_refine_ls_number_restraints 0
_refine_ls_restrained_S_all 1.037
_refine_ls_R_factor_all 0.1086
_refine_ls_R_factor_gt 0.0567
_refine_ls_shift/su_max 0.000
_refine_ls_shift/su_mean 0.000
_refine_ls_structure_factor_coef Fsqd
_refine_ls_weighting_details 'w=1/[\s^2^(Fo^2^)+(0.0524P)^2^+0.6544P] where P=(Fo^2^+2Fc^2^)/3'
_refine_ls_weighting_scheme calc
_refine_ls_wR_factor_gt 0.1141
_refine_ls_wR_factor_ref 0.1369
_reflns_Friedel_coverage 0.000
_reflns_number_gt 1949
_reflns_number_total 3156
_reflns_threshold_expression 'I > 2\s(I)'
_cod_data_source_file d5sc00350d2.cif
_cod_data_source_block 1_a
_cod_depositor_comments 'Adding full bibliography for 1574469.cif.'
_cod_database_code 1574469
_shelx_shelxl_version_number 2014/7
_shelx_space_group_comment
;
The symmetry employed for this shelxl refinement is uniquely defined
by the following loop, which should always be used as a source of
symmetry information in preference to the above space-group names.
They are only intended as comments.
;
_shelx_estimated_absorpt_t_max 0.993
_shelx_estimated_absorpt_t_min 0.990
_olex2_refinement_description
;
1. Fixed Uiso
 At 1.2 times of:
  All C(H) groups, All C(H,H) groups, All N(H) groups
 At 1.5 times of:
  All C(H,H,H) groups
2.a Riding coordinates:
 C11(H11A,H11B,H11C)
2.b Ternary CH refined with riding coordinates:
 C7(D7), C8(D8)
2.c Secondary CH2 refined with riding coordinates:
 C14(H14A,H14B)
2.d Aromatic/amide H refined with riding coordinates:
 C1(H1), C2(H2), C3(H3), C4(H4), C5(H5), C16(H16), C17(H17), C18(H18),
 C19(H19), C20(H20), N1(H1A)
2.e Idealised Me refined as rotating group:
 C13(H13A,H13B,H13C)
;
_olex2_submission_special_instructions 'No special instructions were received'

loop_
_space_group_symop_operation_xyz
'x, y, z'
'-x, y+1/2, -z+1/2'
'-x, -y, -z'
'x, -y-1/2, z-1/2'

loop_
_atom_site_label
_atom_site_type_symbol
_atom_site_fract_x
_atom_site_fract_y
_atom_site_fract_z
_atom_site_U_iso_or_equiv
_atom_site_adp_type
_atom_site_occupancy
_atom_site_site_symmetry_order
_atom_site_calc_flag
_atom_site_refinement_flags_posn
_atom_site_refinement_flags_adp
_atom_site_refinement_flags_occupancy
_atom_site_disorder_assembly
_atom_site_disorder_group
C1 C 0.9922(5) 0.12645(15) 0.60299(15) 0.0573(7) Uani 1 1 d . . . . .
H1 H 1.1169 0.1257 0.5746 0.069 Uiso 1 1 calc R U . . .
C2 C 0.9721(5) 0.07041(15) 0.65657(16) 0.0663(8) Uani 1 1 d . . . . .
H2 H 1.0813 0.0322 0.6633 0.080 Uiso 1 1 calc R U . . .
C3 C 0.7920(6) 0.07120(16) 0.69951(16) 0.0680(8) Uani 1 1 d . . . . .
H3 H 0.7799 0.0343 0.7364 0.082 Uiso 1 1 calc R U . . .
C4 C 0.6289(6) 0.12680(18) 0.68799(18) 0.0750(9) Uani 1 1 d . . . . .
H4 H 0.5049 0.1271 0.7167 0.090 Uiso 1 1 calc R U . . .
C5 C 0.6474(5) 0.18263(16) 0.63384(16) 0.0640(8) Uani 1 1 d . . . . .
H5 H 0.5351 0.2198 0.6264 0.077 Uiso 1 1 calc R U . . .
C6 C 0.8314(4) 0.18354(13) 0.59071(13) 0.0459(6) Uani 1 1 d . . . . .
C7 C 0.8631(4) 0.24443(13) 0.53411(13) 0.0448(6) Uani 1 1 d . . . . .
D7 D 1.0059 0.2730 0.5448 0.054 Uiso 1 1 calc R U . . .
C8 C 0.6749(4) 0.28915(13) 0.49430(13) 0.0446(6) Uani 1 1 d . . . . .
D8 D 0.5224 0.2735 0.5061 0.054 Uiso 1 1 calc R U . . .
C9 C 0.7955(4) 0.23049(12) 0.44899(13) 0.0403(6) Uani 1 1 d . . . . .
C10 C 0.6862(4) 0.15530(14) 0.42826(14) 0.0470(6) Uani 1 1 d . . . . .
C11 C 0.3530(5) 0.08202(17) 0.4168(2) 0.1013(13) Uani 1 1 d . . . . .
H11A H 0.3948 0.0638 0.3690 0.152 Uiso 1 1 d R U . . .
H11B H 0.1900 0.0885 0.4137 0.152 Uiso 1 1 d R U . . .
H11C H 0.4004 0.0460 0.4559 0.152 Uiso 1 1 d R U . . .
C12 C 0.9615(4) 0.25870(14) 0.39751(15) 0.0462(6) Uani 1 1 d . . . . .
C13 C 1.0882(6) 0.2505(2) 0.27611(18) 0.0923(11) Uani 1 1 d . . . . .
H13A H 1.0531 0.2241 0.2290 0.138 Uiso 1 1 calc R U . . .
H13B H 1.2400 0.2375 0.2973 0.138 Uiso 1 1 calc R U . . .
H13C H 1.0791 0.3042 0.2673 0.138 Uiso 1 1 calc R U . . .
C14 C 0.6959(4) 0.37292(13) 0.48038(14) 0.0483(6) Uani 1 1 d . . . . .
H14A H 0.6568 0.4009 0.5244 0.058 Uiso 1 1 calc R U . . .
H14B H 0.8525 0.3851 0.4722 0.058 Uiso 1 1 calc R U . . .
C15 C 0.5376(4) 0.46688(13) 0.38530(13) 0.0434(6) Uani 1 1 d . . . . .
C16 C 0.7151(5) 0.51850(14) 0.39911(15) 0.0564(7) Uani 1 1 d . . . . .
H16 H 0.8422 0.5061 0.4324 0.068 Uiso 1 1 calc R U . . .
C17 C 0.7037(6) 0.58850(16) 0.36347(18) 0.0706(9) Uani 1 1 d . . . . .
H17 H 0.8248 0.6223 0.3728 0.085 Uiso 1 1 calc R U . . .
C18 C 0.5177(6) 0.60881(16) 0.31484(17) 0.0722(9) Uani 1 1 d . . . . .
H18 H 0.5121 0.6559 0.2912 0.087 Uiso 1 1 calc R U . . .
C19 C 0.3397(5) 0.55862(16) 0.30152(16) 0.0661(8) Uani 1 1 d . . . . .
H19 H 0.2126 0.5718 0.2685 0.079 Uiso 1 1 calc R U . . .
C20 C 0.3475(4) 0.48916(15) 0.33645(15) 0.0548(7) Uani 1 1 d . . . . .
H20 H 0.2241 0.4562 0.3275 0.066 Uiso 1 1 calc R U . . .
N1 N 0.5447(3) 0.39449(11) 0.41482(12) 0.0516(6) Uani 1 1 d . . . . .
H1A H 0.4548 0.3607 0.3931 0.062 Uiso 1 1 calc R U . . .
O1 O 0.7888(3) 0.10131(11) 0.41008(13) 0.0796(7) Uani 1 1 d . . . . .
O2 O 0.4652(3) 0.15478(10) 0.43443(12) 0.0706(6) Uani 1 1 d . . . . .
O3 O 0.9258(3) 0.22906(10) 0.32845(10) 0.0670(6) Uani 1 1 d . . . . .
O4 O 1.1103(3) 0.30384(11) 0.41563(11) 0.0652(5) Uani 1 1 d . . . . .

loop_
_atom_site_aniso_label
_atom_site_aniso_U_11
_atom_site_aniso_U_22
_atom_site_aniso_U_33
_atom_site_aniso_U_23
_atom_site_aniso_U_13
_atom_site_aniso_U_12
C1 0.0619(18) 0.0600(17) 0.0499(16) -0.0004(14) 0.0054(14) 0.0089(14)
C2 0.085(2) 0.0516(17) 0.0595(18) 0.0055(15) -0.0049(17) 0.0121(15)
C3 0.086(2) 0.0560(18) 0.0608(19) 0.0106(15) 0.0031(17) -0.0114(17)
C4 0.073(2) 0.080(2) 0.075(2) 0.0150(18) 0.0220(17) -0.0055(18)
C5 0.0595(17) 0.0585(17) 0.075(2) 0.0115(15) 0.0144(15) 0.0071(14)
C6 0.0481(15) 0.0446(14) 0.0438(15) -0.0044(12) -0.0006(12) -0.0030(12)
C7 0.0464(14) 0.0413(14) 0.0455(15) -0.0063(11) -0.0011(12) -0.0063(12)
C8 0.0436(14) 0.0400(14) 0.0503(15) -0.0004(11) 0.0053(12) 0.0017(11)
C9 0.0365(12) 0.0373(13) 0.0464(14) -0.0031(11) 0.0014(11) -0.0027(10)
C10 0.0391(15) 0.0491(16) 0.0517(16) -0.0027(12) -0.0010(12) 0.0014(13)
C11 0.061(2) 0.063(2) 0.180(4) -0.033(2) 0.010(2) -0.0267(16)
C12 0.0416(14) 0.0451(15) 0.0515(17) 0.0045(12) 0.0033(12) 0.0053(13)
C13 0.108(3) 0.111(3) 0.064(2) 0.0177(19) 0.0377(19) 0.019(2)
C14 0.0514(15) 0.0410(14) 0.0520(16) -0.0058(11) 0.0030(13) 0.0014(12)
C15 0.0466(15) 0.0401(14) 0.0444(15) -0.0042(11) 0.0086(12) -0.0008(12)
C16 0.0578(17) 0.0471(16) 0.0633(18) -0.0003(13) 0.0022(14) -0.0093(13)
C17 0.082(2) 0.0512(18) 0.079(2) -0.0029(16) 0.0105(18) -0.0214(16)
C18 0.108(3) 0.0434(17) 0.066(2) 0.0068(15) 0.0141(19) 0.0009(18)
C19 0.080(2) 0.0570(19) 0.0602(19) 0.0073(15) 0.0020(16) 0.0101(17)
C20 0.0540(16) 0.0500(16) 0.0593(17) -0.0028(13) 0.0004(14) -0.0023(13)
N1 0.0517(13) 0.0390(12) 0.0612(14) 0.0025(10) -0.0081(11) -0.0085(10)
O1 0.0565(12) 0.0510(12) 0.1319(19) -0.0288(12) 0.0128(12) 0.0021(10)
O2 0.0413(11) 0.0495(11) 0.1204(17) -0.0203(11) 0.0054(10) -0.0064(9)
O3 0.0801(13) 0.0726(13) 0.0492(12) 0.0010(10) 0.0117(10) -0.0020(10)
O4 0.0480(11) 0.0695(13) 0.0793(14) 0.0019(10) 0.0119(10) -0.0153(10)

loop_
_atom_type_symbol
_atom_type_description
_atom_type_scat_dispersion_real
_atom_type_scat_dispersion_imag
_atom_type_scat_source
C C 0.0033 0.0016 'International Tables Vol C Tables 4.2.6.8 and 6.1.1.4'
H H 0.0000 0.0000 'International Tables Vol C Tables 4.2.6.8 and 6.1.1.4'
D D 0.0000 0.0000 'International Tables Vol C Tables 4.2.6.8 and 6.1.1.4'
N N 0.0061 0.0033 'International Tables Vol C Tables 4.2.6.8 and 6.1.1.4'
O O 0.0106 0.0060 'International Tables Vol C Tables 4.2.6.8 and 6.1.1.4'

loop_
_geom_angle_atom_site_label_1
_geom_angle_atom_site_label_2
_geom_angle_atom_site_label_3
_geom_angle
_geom_angle_site_symmetry_1
_geom_angle_site_symmetry_3
_geom_angle_publ_flag
C2 C1 H1 119.2 . . ?
C6 C1 H1 119.2 . . ?
C6 C1 C2 121.6(3) . . ?
C1 C2 H2 120.0 . . ?
C3 C2 C1 120.0(3) . . ?
C3 C2 H2 120.0 . . ?
C2 C3 H3 120.2 . . ?
C2 C3 C4 119.6(3) . . ?
C4 C3 H3 120.2 . . ?
C3 C4 H4 119.7 . . ?
C3 C4 C5 120.6(3) . . ?
C5 C4 H4 119.7 . . ?
C4 C5 H5 119.7 . . ?
C6 C5 C4 120.6(3) . . ?
C6 C5 H5 119.7 . . ?
C1 C6 C5 117.6(2) . . ?
C1 C6 C7 120.0(2) . . ?
C5 C6 C7 122.4(2) . . ?
C6 C7 D7 113.7 . . ?
C6 C7 C9 120.35(19) . . ?
C8 C7 C6 124.5(2) . . ?
C8 C7 D7 113.7 . . ?
C8 C7 C9 60.76(15) . . ?
C9 C7 D7 113.7 . . ?
C7 C8 D8 113.8 . . ?
C7 C8 C9 61.63(15) . . ?
C7 C8 C14 122.2(2) . . ?
C9 C8 D8 113.8 . . ?
C14 C8 D8 113.8 . . ?
C14 C8 C9 121.9(2) . . ?
C8 C9 C7 57.61(14) . . ?
C10 C9 C7 116.21(19) . . ?
C10 C9 C8 121.1(2) . . ?
C12 C9 C7 115.29(19) . . ?
C12 C9 C8 117.63(19) . . ?
C12 C9 C10 115.8(2) . . ?
O1 C10 C9 123.9(2) . . ?
O1 C10 O2 123.3(2) . . ?
O2 C10 C9 112.8(2) . . ?
H11A C11 H11B 109.5 . . ?
H11A C11 H11C 109.5 . . ?
H11B C11 H11C 109.5 . . ?
O2 C11 H11A 109.5 . . ?
O2 C11 H11B 109.4 . . ?
O2 C11 H11C 109.5 . . ?
O3 C12 C9 112.4(2) . . ?
O4 C12 C9 124.2(2) . . ?
O4 C12 O3 123.3(2) . . ?
H13A C13 H13B 109.5 . . ?
H13A C13 H13C 109.5 . . ?
H13B C13 H13C 109.5 . . ?
O3 C13 H13A 109.5 . . ?
O3 C13 H13B 109.5 . . ?
O3 C13 H13C 109.5 . . ?
C8 C14 H14A 109.7 . . ?
C8 C14 H14B 109.7 . . ?
H14A C14 H14B 108.2 . . ?
N1 C14 C8 109.72(19) . . ?
N1 C14 H14A 109.7 . . ?
N1 C14 H14B 109.7 . . ?
C16 C15 C20 117.6(2) . . ?
N1 C15 C16 123.2(2) . . ?
N1 C15 C20 119.1(2) . . ?
C15 C16 H16 119.9 . . ?
C17 C16 C15 120.3(3) . . ?
C17 C16 H16 119.9 . . ?
C16 C17 H17 119.4 . . ?
C18 C17 C16 121.2(3) . . ?
C18 C17 H17 119.4 . . ?
C17 C18 H18 120.5 . . ?
C17 C18 C19 119.0(3) . . ?
C19 C18 H18 120.5 . . ?
C18 C19 H19 119.7 . . ?
C20 C19 C18 120.6(3) . . ?
C20 C19 H19 119.7 . . ?
C15 C20 H20 119.4 . . ?
C19 C20 C15 121.2(3) . . ?
C19 C20 H20 119.4 . . ?
C14 N1 H1A 118.6 . . ?
C15 N1 C14 122.88(19) . . ?
C15 N1 H1A 118.6 . . ?
C10 O2 C11 114.6(2) . . ?
C12 O3 C13 115.8(2) . . ?

loop_
_geom_bond_atom_site_label_1
_geom_bond_atom_site_label_2
_geom_bond_distance
_geom_bond_site_symmetry_2
_geom_bond_publ_flag
C1 H1 0.9300 . ?
C1 C2 1.384(4) . ?
C1 C6 1.383(3) . ?
C2 H2 0.9300 . ?
C2 C3 1.364(4) . ?
C3 H3 0.9300 . ?
C3 C4 1.371(4) . ?
C4 H4 0.9300 . ?
C4 C5 1.386(4) . ?
C5 H5 0.9300 . ?
C5 C6 1.386(3) . ?
C6 C7 1.494(3) . ?
C7 D7 0.9800 . ?
C7 C8 1.478(3) . ?
C7 C9 1.540(3) . ?
C8 D8 0.9800 . ?
C8 C9 1.527(3) . ?
C8 C14 1.505(3) . ?
C9 C10 1.502(3) . ?
C9 C12 1.487(3) . ?
C10 O1 1.189(3) . ?
C10 O2 1.314(3) . ?
C11 H11A 0.9600 . ?
C11 H11B 0.9600 . ?
C11 H11C 0.9600 . ?
C11 O2 1.462(3) . ?
C12 O3 1.327(3) . ?
C12 O4 1.202(3) . ?
C13 H13A 0.9600 . ?
C13 H13B 0.9600 . ?
C13 H13C 0.9600 . ?
C13 O3 1.446(3) . ?
C14 H14A 0.9700 . ?
C14 H14B 0.9700 . ?
C14 N1 1.440(3) . ?
C15 C16 1.387(3) . ?
C15 C20 1.398(3) . ?
C15 N1 1.379(3) . ?
C16 H16 0.9300 . ?
C16 C17 1.385(4) . ?
C17 H17 0.9300 . ?
C17 C18 1.369(4) . ?
C18 H18 0.9300 . ?
C18 C19 1.372(4) . ?
C19 H19 0.9300 . ?
C19 C20 1.371(4) . ?
C20 H20 0.9300 . ?
N1 H1A 0.8600 . ?

loop_
_geom_torsion_atom_site_label_1
_geom_torsion_atom_site_label_2
_geom_torsion_atom_site_label_3
_geom_torsion_atom_site_label_4
_geom_torsion
_geom_torsion_site_symmetry_1
_geom_torsion_site_symmetry_2
_geom_torsion_site_symmetry_3
_geom_torsion_site_symmetry_4
_geom_torsion_publ_flag
C1 C2 C3 C4 1.5(4) . . . . ?
C1 C6 C7 C8 155.0(2) . . . . ?
C1 C6 C7 C9 81.5(3) . . . . ?
C2 C1 C6 C5 -0.3(4) . . . . ?
C2 C1 C6 C7 178.0(2) . . . . ?
C2 C3 C4 C5 -0.9(5) . . . . ?
C3 C4 C5 C6 -0.4(5) . . . . ?
C4 C5 C6 C1 0.9(4) . . . . ?
C4 C5 C6 C7 -177.4(2) . . . . ?
C5 C6 C7 C8 -26.7(4) . . . . ?
C5 C6 C7 C9 -100.2(3) . . . . ?
C6 C1 C2 C3 -0.9(4) . . . . ?
C6 C7 C8 C9 -108.6(2) . . . . ?
C6 C7 C8 C14 139.7(2) . . . . ?
C6 C7 C9 C8 115.1(2) . . . . ?
C6 C7 C9 C10 3.3(3) . . . . ?
C6 C7 C9 C12 -137.0(2) . . . . ?
C7 C8 C9 C10 103.2(2) . . . . ?
C7 C8 C9 C12 -103.8(2) . . . . ?
C7 C8 C14 N1 154.1(2) . . . . ?
C7 C9 C10 O1 -94.6(3) . . . . ?
C7 C9 C10 O2 83.6(3) . . . . ?
C7 C9 C12 O3 164.03(19) . . . . ?
C7 C9 C12 O4 -16.7(3) . . . . ?
C8 C7 C9 C10 -111.7(2) . . . . ?
C8 C7 C9 C12 107.9(2) . . . . ?
C8 C9 C10 O1 -161.0(3) . . . . ?
C8 C9 C10 O2 17.2(3) . . . . ?
C8 C9 C12 O3 -130.9(2) . . . . ?
C8 C9 C12 O4 48.4(3) . . . . ?
C8 C14 N1 C15 -175.6(2) . . . . ?
C9 C7 C8 C14 -111.7(2) . . . . ?
C9 C8 C14 N1 79.7(3) . . . . ?
C9 C10 O2 C11 -178.4(2) . . . . ?
C9 C12 O3 C13 -176.7(2) . . . . ?
C10 C9 C12 O3 23.5(3) . . . . ?
C10 C9 C12 O4 -157.2(2) . . . . ?
C12 C9 C10 O1 45.5(3) . . . . ?
C12 C9 C10 O2 -136.3(2) . . . . ?
C14 C8 C9 C7 112.1(2) . . . . ?
C14 C8 C9 C10 -144.7(2) . . . . ?
C14 C8 C9 C12 8.3(3) . . . . ?
C15 C16 C17 C18 0.8(4) . . . . ?
C16 C15 C20 C19 2.0(4) . . . . ?
C16 C15 N1 C14 20.6(4) . . . . ?
C16 C17 C18 C19 0.1(5) . . . . ?
C17 C18 C19 C20 0.1(4) . . . . ?
C18 C19 C20 C15 -1.2(4) . . . . ?
C20 C15 C16 C17 -1.8(4) . . . . ?
C20 C15 N1 C14 -162.1(2) . . . . ?
N1 C15 C16 C17 175.5(2) . . . . ?
N1 C15 C20 C19 -175.4(2) . . . . ?
O1 C10 O2 C11 -0.2(4) . . . . ?
O4 C12 O3 C13 4.0(3) . . . . ?
